data_4080827
loop_
_publ_author_name
'Komuro, Takashi'
'Kanno, Yuto'
'Tobita, Hiromi'

_publ_section_title
;
 Synthesis, Structure, and Reactions of a (\h3-\a-silabenzyl)molybdenum
 Complex: A Synthetic Equivalent of a Coordinatively Unsaturated Silyl
 Complex
;
_journal_issue 9
_journal_name_full Organometallics
_journal_page_first 2795
_journal_paper_doi 10.1021/om400225j
_journal_volume 32
_journal_year 2013
_chemical_formula_moiety 'C35 H39 Mo N O2 Si, 0.5(C6 H14)'
_chemical_formula_sum 'C38 H46 Mo N O2 Si'
_chemical_formula_weight 672.79
_chemical_name_systematic
; 
 ? 
;
_space_group_IT_number 14
_symmetry_cell_setting monoclinic
_symmetry_Int_Tables_number 14
_symmetry_space_group_name_Hall '-P 2ybc'
_symmetry_space_group_name_H-M 'P 1 21/c 1'
_atom_sites_solution_hydrogens geom
_atom_sites_solution_primary heavy
_atom_sites_solution_secondary difmap
_audit_creation_method SHELXL-97
_cell_angle_alpha 90.00
_cell_angle_beta 113.4531(10)
_cell_angle_gamma 90.00
_cell_formula_units_Z 4
_cell_length_a 21.7540(6)
_cell_length_b 8.6383(3)
_cell_length_c 20.4816(5)
_cell_measurement_reflns_used 64723
_cell_measurement_temperature 150(2)
_cell_measurement_theta_max 27.4
_cell_measurement_theta_min 1.1
_cell_volume 3530.88(18)
_computing_cell_refinement PROCESS-AUTO
_computing_data_collection PROCESS-AUTO
_computing_data_reduction 'teXsan Ver. 1.11'
_computing_molecular_graphics
;
'ORTEP-3', 'Yadokari-XG 2009 (Wakita, Nemoto, et al., 2009)'
;
_computing_publication_material
;
'Yadokari-XG 2009 (Wakita, Nemoto, et al., 2009)'
;
_computing_structure_refinement 'SHELXL-97 (Sheldrick, 1997)'
_computing_structure_solution 'DIRDIF-2008 (PATTY)'
_diffrn_ambient_temperature 150(2)
_diffrn_detector_area_resol_mean 10.00
_diffrn_measured_fraction_theta_full 0.995
_diffrn_measured_fraction_theta_max 0.995
_diffrn_measurement_device_type 'Rigaku RAXIS-RAPID Imaging Plate'
_diffrn_measurement_method \w
_diffrn_radiation_monochromator graphite
_diffrn_radiation_source 'rotating-anode X-ray tube'
_diffrn_radiation_type MoK\a
_diffrn_radiation_wavelength 0.71069
_diffrn_reflns_av_R_equivalents 0.0279
_diffrn_reflns_av_sigmaI/netI 0.0123
_diffrn_reflns_limit_h_max 28
_diffrn_reflns_limit_h_min -28
_diffrn_reflns_limit_k_max 11
_diffrn_reflns_limit_k_min -10
_diffrn_reflns_limit_l_max 26
_diffrn_reflns_limit_l_min -26
_diffrn_reflns_number 52632
_diffrn_reflns_theta_full 27.47
_diffrn_reflns_theta_max 27.47
_diffrn_reflns_theta_min 1.02
_exptl_absorpt_coefficient_mu 0.437
_exptl_absorpt_correction_T_max 0.905187
_exptl_absorpt_correction_T_min 0.859984
_exptl_absorpt_correction_type numerical
_exptl_absorpt_process_details
;
HIGASHI, T. (1999). Shape - Program to obtain Crystal Shape using CCD camera.
Rigaku Corporation, Tokyo, Japan. 
HIGASHI, T. (1999). Numabs - Numerical Absorption Correction,
Rigaku Corporation, Tokyo, Japan. 
;
_exptl_crystal_colour red
_exptl_crystal_density_diffrn 1.266
_exptl_crystal_density_method 'not measured'
_exptl_crystal_description block
_exptl_crystal_F_000 1412
_exptl_crystal_size_max 0.35
_exptl_crystal_size_mid 0.35
_exptl_crystal_size_min 0.33
_refine_diff_density_max 0.442
_refine_diff_density_min -0.634
_refine_diff_density_rms 0.123
_refine_ls_extinction_method none
_refine_ls_goodness_of_fit_ref 1.266
_refine_ls_hydrogen_treatment constr
_refine_ls_matrix_type full
_refine_ls_number_parameters 398
_refine_ls_number_reflns 8038
_refine_ls_number_restraints 0
_refine_ls_restrained_S_all 1.266
_refine_ls_R_factor_all 0.0300
_refine_ls_R_factor_gt 0.0257
_refine_ls_shift/su_max 0.001
_refine_ls_shift/su_mean 0.000
_refine_ls_structure_factor_coef Fsqd
_refine_ls_weighting_details 'calc w=1/[\s^2^(Fo^2^)+(0.0507P)^2^+1.0833P] where P=(Fo^2^+2Fc^2^)/3'
_refine_ls_weighting_scheme calc
_refine_ls_wR_factor_gt 0.0791
_refine_ls_wR_factor_ref 0.0910
_reflns_number_gt 7484
_reflns_number_total 8038
_reflns_threshold_expression >2\s(I)
_cod_data_source_file om400225j_si_002.cif
_cod_data_source_block complex-4
_cod_original_sg_symbol_H-M 'P 21/c'
_cod_database_code 4080827

loop_
_symmetry_equiv_pos_as_xyz
'x, y, z'
'-x, y+1/2, -z+1/2'
'-x, -y, -z'
'x, -y-1/2, z-1/2'

loop_
_atom_site_label
_atom_site_type_symbol
_atom_site_fract_x
_atom_site_fract_y
_atom_site_fract_z
_atom_site_U_iso_or_equiv
_atom_site_adp_type
_atom_site_occupancy
_atom_site_symmetry_multiplicity
_atom_site_calc_flag
_atom_site_refinement_flags
Mo1 Mo 0.133798(6) 0.110464(16) 0.170271(7) 0.01916(6) Uani 1 1 d .
Si1 Si 0.28335(2) 0.32383(5) 0.15446(2) 0.01984(10) Uani 1 1 d .
O1 O 0.08733(8) -0.19545(18) 0.08544(9) 0.0448(4) Uani 1 1 d .
O2 O 0.24060(9) -0.1289(2) 0.26255(11) 0.0548(5) Uani 1 1 d .
N1 N 0.20466(7) 0.24117(16) 0.13708(7) 0.0210(3) Uani 1 1 d .
C1 C 0.10605(9) -0.0798(2) 0.11639(10) 0.0295(4) Uani 1 1 d .
C2 C 0.20244(9) -0.0377(2) 0.22819(10) 0.0323(4) Uani 1 1 d .
C3 C 0.15167(9) 0.2050(2) 0.08549(9) 0.0246(3) Uani 1 1 d .
C4 C 0.13046(12) 0.2325(3) 0.00789(10) 0.0448(5) Uani 1 1 d .
H1 H 0.1552 0.3209 0.0005 0.067 Uiso 1 1 calc R
H2 H 0.0823 0.2547 -0.0136 0.067 Uiso 1 1 calc R
H3 H 0.1398 0.1402 -0.0144 0.067 Uiso 1 1 calc R
C5 C 0.33908(8) 0.1662(2) 0.14837(8) 0.0220(3) Uani 1 1 d .
C6 C 0.31692(9) 0.0133(2) 0.13112(9) 0.0261(3) Uani 1 1 d .
H4 H 0.2712 -0.0111 0.1194 0.031 Uiso 1 1 calc R
C7 C 0.36108(10) -0.1030(2) 0.13092(10) 0.0290(4) Uani 1 1 d .
H5 H 0.3450 -0.2059 0.1192 0.035 Uiso 1 1 calc R
C8 C 0.42822(9) -0.0712(2) 0.14760(9) 0.0285(4) Uani 1 1 d .
C9 C 0.45064(9) 0.0801(2) 0.16450(10) 0.0295(4) Uani 1 1 d .
H6 H 0.4963 0.1040 0.1757 0.035 Uiso 1 1 calc R
C10 C 0.40682(9) 0.1968(2) 0.16519(9) 0.0266(3) Uani 1 1 d .
H7 H 0.4232 0.2993 0.1773 0.032 Uiso 1 1 calc R
C11 C 0.47538(11) -0.1981(3) 0.14668(12) 0.0420(5) Uani 1 1 d .
H8 H 0.4788 -0.2754 0.1830 0.063 Uiso 1 1 calc R
H9 H 0.5197 -0.1540 0.1568 0.063 Uiso 1 1 calc R
H10 H 0.4582 -0.2473 0.0997 0.063 Uiso 1 1 calc R
C12 C 0.31520(8) 0.39214(19) 0.24837(9) 0.0229(3) Uani 1 1 d .
C13 C 0.32148(9) 0.2805(2) 0.30021(10) 0.0310(4) Uani 1 1 d .
H11 H 0.3091 0.1764 0.2860 0.037 Uiso 1 1 calc R
C14 C 0.34537(10) 0.3184(2) 0.37198(10) 0.0343(4) Uani 1 1 d .
H12 H 0.3484 0.2406 0.4059 0.041 Uiso 1 1 calc R
C15 C 0.36476(9) 0.4684(3) 0.39444(10) 0.0346(4) Uani 1 1 d .
C16 C 0.35817(11) 0.5794(3) 0.34363(12) 0.0397(5) Uani 1 1 d .
H13 H 0.3704 0.6833 0.3582 0.048 Uiso 1 1 calc R
C17 C 0.33388(10) 0.5428(2) 0.27121(10) 0.0321(4) Uani 1 1 d .
H14 H 0.3301 0.6215 0.2374 0.039 Uiso 1 1 calc R
C18 C 0.39227(14) 0.5085(4) 0.47270(11) 0.0553(6) Uani 1 1 d .
H15 H 0.4392 0.4761 0.4953 0.083 Uiso 1 1 calc R
H16 H 0.3662 0.4549 0.4953 0.083 Uiso 1 1 calc R
H17 H 0.3892 0.6206 0.4783 0.083 Uiso 1 1 calc R
C19 C 0.27069(8) 0.47839(19) 0.08657(8) 0.0222(3) Uani 1 1 d .
C20 C 0.22512(9) 0.5989(2) 0.07854(10) 0.0269(4) Uani 1 1 d .
H18 H 0.2047 0.6083 0.1116 0.032 Uiso 1 1 calc R
C21 C 0.20917(9) 0.7048(2) 0.02324(10) 0.0288(4) Uani 1 1 d .
H19 H 0.1776 0.7845 0.0187 0.035 Uiso 1 1 calc R
C22 C 0.23882(9) 0.6958(2) -0.02584(9) 0.0286(4) Uani 1 1 d .
C23 C 0.28439(10) 0.5772(2) -0.01805(10) 0.0308(4) Uani 1 1 d .
H20 H 0.3052 0.5692 -0.0508 0.037 Uiso 1 1 calc R
C24 C 0.30006(9) 0.4699(2) 0.03686(9) 0.0277(4) Uani 1 1 d .
H21 H 0.3312 0.3896 0.0408 0.033 Uiso 1 1 calc R
C25 C 0.22163(11) 0.8112(3) -0.08573(12) 0.0429(5) Uani 1 1 d .
H22 H 0.2513 0.7957 -0.1107 0.064 Uiso 1 1 calc R
H23 H 0.2274 0.9164 -0.0663 0.064 Uiso 1 1 calc R
H24 H 0.1750 0.7965 -0.1190 0.064 Uiso 1 1 calc R
C26 C 0.06589(10) 0.1044(2) 0.23208(11) 0.0336(4) Uani 1 1 d .
C27 C 0.02624(9) 0.1546(3) 0.16130(11) 0.0327(4) Uani 1 1 d .
C28 C 0.05003(9) 0.3020(2) 0.15082(9) 0.0293(4) Uani 1 1 d .
C29 C 0.10443(9) 0.3437(2) 0.21495(9) 0.0273(3) Uani 1 1 d .
C30 C 0.11475(9) 0.2225(2) 0.26491(9) 0.0298(4) Uani 1 1 d .
C31 C 0.05310(15) -0.0358(3) 0.26832(16) 0.0609(7) Uani 1 1 d .
H25 H 0.0200 -0.0104 0.2880 0.091 Uiso 1 1 calc R
H26 H 0.0950 -0.0684 0.3069 0.091 Uiso 1 1 calc R
H27 H 0.0360 -0.1201 0.2337 0.091 Uiso 1 1 calc R
C32 C -0.03493(11) 0.0738(4) 0.10971(16) 0.0571(7) Uani 1 1 d .
H28 H -0.0307 -0.0378 0.1189 0.086 Uiso 1 1 calc R
H29 H -0.0392 0.0938 0.0610 0.086 Uiso 1 1 calc R
H30 H -0.0747 0.1127 0.1156 0.086 Uiso 1 1 calc R
C33 C 0.01920(14) 0.4035(3) 0.08611(12) 0.0506(6) Uani 1 1 d .
H31 H -0.0137 0.4729 0.0924 0.076 Uiso 1 1 calc R
H32 H -0.0031 0.3387 0.0440 0.076 Uiso 1 1 calc R
H33 H 0.0543 0.4651 0.0799 0.076 Uiso 1 1 calc R
C34 C 0.14166(12) 0.4944(3) 0.22817(13) 0.0421(5) Uani 1 1 d .
H34 H 0.1183 0.5712 0.2452 0.063 Uiso 1 1 calc R
H35 H 0.1438 0.5309 0.1838 0.063 Uiso 1 1 calc R
H36 H 0.1872 0.4794 0.2642 0.063 Uiso 1 1 calc R
C35 C 0.16291(12) 0.2273(4) 0.34171(10) 0.0518(6) Uani 1 1 d .
H37 H 0.2032 0.2846 0.3460 0.078 Uiso 1 1 calc R
H38 H 0.1753 0.1215 0.3593 0.078 Uiso 1 1 calc R
H39 H 0.1416 0.2790 0.3699 0.078 Uiso 1 1 calc R
C36 C 0.56611(12) 0.4396(3) 0.16807(12) 0.0459(5) Uani 1 1 d .
H40 H 0.6110 0.4202 0.1695 0.069 Uiso 1 1 calc R
H41 H 0.5574 0.3685 0.2007 0.069 Uiso 1 1 calc R
H42 H 0.5633 0.5466 0.1825 0.069 Uiso 1 1 calc R
C37 C 0.51442(12) 0.4141(3) 0.09300(12) 0.0403(5) Uani 1 1 d .
H43 H 0.5139 0.3030 0.0810 0.048 Uiso 1 1 calc R
H44 H 0.4696 0.4408 0.0914 0.048 Uiso 1 1 calc R
C38 C 0.52709(9) 0.5086(2) 0.03724(10) 0.0344(4) Uani 1 1 d .
H45 H 0.5706 0.4768 0.0366 0.041 Uiso 1 1 calc R
H46 H 0.5307 0.6192 0.0510 0.041 Uiso 1 1 calc R

loop_
_atom_site_aniso_label
_atom_site_aniso_U_11
_atom_site_aniso_U_22
_atom_site_aniso_U_33
_atom_site_aniso_U_23
_atom_site_aniso_U_13
_atom_site_aniso_U_12
Mo1 0.01946(9) 0.02134(9) 0.01882(9) 0.00089(4) 0.00988(6) -0.00008(4)
Si1 0.0212(2) 0.0197(2) 0.0207(2) -0.00015(16) 0.01053(16) -0.00068(16)
O1 0.0553(9) 0.0308(8) 0.0526(9) -0.0136(7) 0.0261(8) -0.0110(7)
O2 0.0474(9) 0.0506(10) 0.0645(11) 0.0276(8) 0.0204(9) 0.0206(8)
N1 0.0231(6) 0.0217(7) 0.0212(6) 0.0004(5) 0.0121(5) -0.0012(5)
C1 0.0327(9) 0.0290(9) 0.0314(9) 0.0002(7) 0.0177(7) -0.0017(7)
C2 0.0312(9) 0.0336(10) 0.0361(9) 0.0077(8) 0.0175(8) 0.0031(8)
C3 0.0291(8) 0.0249(8) 0.0225(8) -0.0015(6) 0.0131(6) -0.0033(6)
C4 0.0543(13) 0.0594(14) 0.0191(8) -0.0024(9) 0.0128(8) -0.0237(11)
C5 0.0246(7) 0.0227(8) 0.0207(7) -0.0001(6) 0.0112(6) 0.0008(6)
C6 0.0269(8) 0.0253(9) 0.0278(8) -0.0028(7) 0.0126(7) -0.0008(6)
C7 0.0360(9) 0.0231(9) 0.0282(9) -0.0027(6) 0.0132(7) 0.0028(7)
C8 0.0320(9) 0.0334(9) 0.0201(7) 0.0035(7) 0.0104(7) 0.0107(7)
C9 0.0236(8) 0.0372(10) 0.0284(9) 0.0019(7) 0.0111(7) 0.0042(7)
C10 0.0267(8) 0.0257(9) 0.0284(8) 0.0000(7) 0.0120(7) -0.0009(6)
C11 0.0431(11) 0.0435(12) 0.0378(10) 0.0023(9) 0.0142(9) 0.0206(9)
C12 0.0214(7) 0.0260(9) 0.0219(8) -0.0016(6) 0.0091(6) 0.0013(6)
C13 0.0354(9) 0.0260(9) 0.0284(9) 0.0010(7) 0.0093(7) 0.0000(7)
C14 0.0355(9) 0.0381(11) 0.0259(9) 0.0059(7) 0.0086(7) 0.0045(8)
C15 0.0301(9) 0.0455(12) 0.0260(9) -0.0060(8) 0.0087(7) 0.0025(8)
C16 0.0497(12) 0.0322(10) 0.0367(10) -0.0124(8) 0.0167(9) -0.0086(9)
C17 0.0401(10) 0.0269(9) 0.0301(9) -0.0021(7) 0.0147(8) -0.0048(8)
C18 0.0603(15) 0.0699(18) 0.0283(10) -0.0129(11) 0.0098(10) 0.0014(13)
C19 0.0236(7) 0.0207(8) 0.0237(7) -0.0001(6) 0.0107(6) -0.0026(6)
C20 0.0285(8) 0.0268(9) 0.0303(9) 0.0017(6) 0.0171(7) 0.0011(6)
C21 0.0263(8) 0.0276(9) 0.0340(9) 0.0050(7) 0.0135(7) 0.0032(7)
C22 0.0261(8) 0.0314(10) 0.0272(8) 0.0058(7) 0.0093(7) -0.0013(7)
C23 0.0319(9) 0.0371(10) 0.0289(9) 0.0039(8) 0.0178(7) 0.0019(8)
C24 0.0286(8) 0.0290(9) 0.0300(8) 0.0029(7) 0.0163(7) 0.0029(7)
C25 0.0412(11) 0.0482(13) 0.0419(11) 0.0215(10) 0.0193(9) 0.0094(9)
C26 0.0330(9) 0.0406(11) 0.0380(10) 0.0042(8) 0.0257(8) 0.0008(8)
C27 0.0200(8) 0.0430(11) 0.0370(10) -0.0064(8) 0.0133(7) 0.0008(7)
C28 0.0285(8) 0.0352(10) 0.0255(8) -0.0001(7) 0.0121(7) 0.0116(7)
C29 0.0295(8) 0.0318(9) 0.0265(8) -0.0055(7) 0.0173(7) 0.0031(7)
C30 0.0283(8) 0.0455(11) 0.0208(8) -0.0001(7) 0.0153(7) 0.0052(8)
C31 0.0674(16) 0.0616(17) 0.0780(18) 0.0219(14) 0.0547(15) -0.0007(13)
C32 0.0246(10) 0.0730(18) 0.0684(17) -0.0215(14) 0.0128(10) -0.0093(11)
C33 0.0597(15) 0.0571(15) 0.0341(11) 0.0101(10) 0.0178(10) 0.0316(12)
C34 0.0497(12) 0.0346(11) 0.0527(12) -0.0142(9) 0.0316(10) -0.0036(9)
C35 0.0498(13) 0.0846(19) 0.0207(9) -0.0011(10) 0.0138(9) 0.0153(13)
C36 0.0535(13) 0.0422(12) 0.0382(11) -0.0059(9) 0.0142(10) 0.0050(10)
C37 0.0406(11) 0.0418(12) 0.0392(11) -0.0032(9) 0.0166(9) -0.0023(9)
C38 0.0313(9) 0.0360(10) 0.0377(10) -0.0078(8) 0.0156(8) -0.0020(8)

loop_
_atom_type_symbol
_atom_type_description
_atom_type_scat_dispersion_real
_atom_type_scat_dispersion_imag
_atom_type_scat_source
C C 0.0033 0.0016 'International Tables Vol C Tables 4.2.6.8 and 6.1.1.4'
H H 0.0000 0.0000 'International Tables Vol C Tables 4.2.6.8 and 6.1.1.4'
N N 0.0061 0.0033 'International Tables Vol C Tables 4.2.6.8 and 6.1.1.4'
O O 0.0106 0.0060 'International Tables Vol C Tables 4.2.6.8 and 6.1.1.4'
Si Si 0.0817 0.0704 'International Tables Vol C Tables 4.2.6.8 and 6.1.1.4'
Mo Mo -1.6832 0.6857 'International Tables Vol C Tables 4.2.6.8 and 6.1.1.4'

loop_
_geom_angle_atom_site_label_1
_geom_angle_atom_site_label_2
_geom_angle_atom_site_label_3
_geom_angle
_geom_angle_site_symmetry_1
_geom_angle_site_symmetry_3
C1 Mo1 C2 77.35(8) . .
C1 Mo1 C3 88.69(7) . .
C2 Mo1 C3 114.07(7) . .
C1 Mo1 N1 110.69(6) . .
C2 Mo1 N1 93.58(6) . .
C3 Mo1 N1 33.62(6) . .
C1 Mo1 C26 99.89(7) . .
C2 Mo1 C26 98.82(7) . .
C3 Mo1 C26 147.10(7) . .
N1 Mo1 C26 148.86(6) . .
C1 Mo1 C27 91.07(8) . .
C2 Mo1 C27 131.23(8) . .
C3 Mo1 C27 112.81(7) . .
N1 Mo1 C27 134.16(7) . .
C26 Mo1 C27 36.15(7) . .
C1 Mo1 C30 134.69(7) . .
C2 Mo1 C30 96.41(7) . .
C3 Mo1 C30 132.63(7) . .
N1 Mo1 C30 114.50(6) . .
C26 Mo1 C30 35.94(7) . .
C27 Mo1 C30 59.35(6) . .
C1 Mo1 C28 116.83(7) . .
C2 Mo1 C28 154.51(7) . .
C3 Mo1 C28 88.42(7) . .
N1 Mo1 C28 100.01(6) . .
C26 Mo1 C28 59.30(7) . .
C27 Mo1 C28 35.36(7) . .
C30 Mo1 C28 58.33(6) . .
C1 Mo1 C29 149.18(7) . .
C2 Mo1 C29 124.71(7) . .
C3 Mo1 C29 98.88(7) . .
N1 Mo1 C29 90.71(6) . .
C26 Mo1 C29 58.82(7) . .
C27 Mo1 C29 58.41(7) . .
C30 Mo1 C29 34.72(6) . .
C28 Mo1 C29 34.59(6) . .
N1 Si1 C5 107.31(7) . .
N1 Si1 C12 105.68(7) . .
C5 Si1 C12 108.47(7) . .
N1 Si1 C19 107.27(7) . .
C5 Si1 C19 112.36(7) . .
C12 Si1 C19 115.25(8) . .
C3 N1 Si1 140.10(12) . .
C3 N1 Mo1 67.34(9) . .
Si1 N1 Mo1 152.00(8) . .
O1 C1 Mo1 176.89(16) . .
O2 C2 Mo1 176.95(18) . .
N1 C3 C4 130.59(16) . .
N1 C3 Mo1 79.05(10) . .
C4 C3 Mo1 150.34(14) . .
C3 C4 H1 109.5 . .
C3 C4 H2 109.5 . .
H1 C4 H2 109.5 . .
C3 C4 H3 109.5 . .
H1 C4 H3 109.5 . .
H2 C4 H3 109.5 . .
C10 C5 C6 117.59(16) . .
C10 C5 Si1 119.74(13) . .
C6 C5 Si1 122.58(12) . .
C7 C6 C5 120.82(16) . .
C7 C6 H4 119.6 . .
C5 C6 H4 119.6 . .
C8 C7 C6 121.07(17) . .
C8 C7 H5 119.5 . .
C6 C7 H5 119.5 . .
C7 C8 C9 118.57(16) . .
C7 C8 C11 120.50(19) . .
C9 C8 C11 120.93(18) . .
C8 C9 C10 120.65(17) . .
C8 C9 H6 119.7 . .
C10 C9 H6 119.7 . .
C9 C10 C5 121.30(17) . .
C9 C10 H7 119.3 . .
C5 C10 H7 119.3 . .
C8 C11 H8 109.5 . .
C8 C11 H9 109.5 . .
H8 C11 H9 109.5 . .
C8 C11 H10 109.5 . .
H8 C11 H10 109.5 . .
H9 C11 H10 109.5 . .
C17 C12 C13 117.59(16) . .
C17 C12 Si1 125.74(14) . .
C13 C12 Si1 116.67(13) . .
C14 C13 C12 121.50(18) . .
C14 C13 H11 119.3 . .
C12 C13 H11 119.3 . .
C15 C14 C13 120.57(18) . .
C15 C14 H12 119.7 . .
C13 C14 H12 119.7 . .
C16 C15 C14 118.26(17) . .
C16 C15 C18 121.3(2) . .
C14 C15 C18 120.4(2) . .
C15 C16 C17 121.66(19) . .
C15 C16 H13 119.2 . .
C17 C16 H13 119.2 . .
C12 C17 C16 120.41(18) . .
C12 C17 H14 119.8 . .
C16 C17 H14 119.8 . .
C15 C18 H15 109.5 . .
C15 C18 H16 109.5 . .
H15 C18 H16 109.5 . .
C15 C18 H17 109.5 . .
H15 C18 H17 109.5 . .
H16 C18 H17 109.5 . .
C20 C19 C24 117.31(15) . .
C20 C19 Si1 120.42(12) . .
C24 C19 Si1 121.90(13) . .
C21 C20 C19 121.37(16) . .
C21 C20 H18 119.3 . .
C19 C20 H18 119.3 . .
C20 C21 C22 120.91(17) . .
C20 C21 H19 119.5 . .
C22 C21 H19 119.5 . .
C23 C22 C21 118.11(16) . .
C23 C22 C25 121.03(17) . .
C21 C22 C25 120.86(18) . .
C22 C23 C24 121.20(17) . .
C22 C23 H20 119.4 . .
C24 C23 H20 119.4 . .
C23 C24 C19 121.10(17) . .
C23 C24 H21 119.5 . .
C19 C24 H21 119.5 . .
C22 C25 H22 109.5 . .
C22 C25 H23 109.5 . .
H22 C25 H23 109.5 . .
C22 C25 H24 109.5 . .
H22 C25 H24 109.5 . .
H23 C25 H24 109.5 . .
C27 C26 C30 107.20(17) . .
C27 C26 C31 126.2(2) . .
C30 C26 C31 126.2(2) . .
C27 C26 Mo1 72.22(10) . .
C30 C26 Mo1 73.91(10) . .
C31 C26 Mo1 125.20(15) . .
C28 C27 C26 108.42(17) . .
C28 C27 C32 125.7(2) . .
C26 C27 C32 125.5(2) . .
C28 C27 Mo1 75.02(10) . .
C26 C27 Mo1 71.63(10) . .
C32 C27 Mo1 124.51(15) . .
C29 C28 C27 107.86(16) . .
C29 C28 C33 125.5(2) . .
C27 C28 C33 126.34(19) . .
C29 C28 Mo1 73.76(10) . .
C27 C28 Mo1 69.62(10) . .
C33 C28 Mo1 126.62(13) . .
C30 C29 C28 108.32(17) . .
C30 C29 C34 126.26(18) . .
C28 C29 C34 125.34(19) . .
C30 C29 Mo1 70.48(10) . .
C28 C29 Mo1 71.64(10) . .
C34 C29 Mo1 126.18(12) . .
C29 C30 C26 108.19(16) . .
C29 C30 C35 125.4(2) . .
C26 C30 C35 126.0(2) . .
C29 C30 Mo1 74.80(9) . .
C26 C30 Mo1 70.15(10) . .
C35 C30 Mo1 126.64(13) . .
C26 C31 H25 109.5 . .
C26 C31 H26 109.5 . .
H25 C31 H26 109.5 . .
C26 C31 H27 109.5 . .
H25 C31 H27 109.5 . .
H26 C31 H27 109.5 . .
C27 C32 H28 109.5 . .
C27 C32 H29 109.5 . .
H28 C32 H29 109.5 . .
C27 C32 H30 109.5 . .
H28 C32 H30 109.5 . .
H29 C32 H30 109.5 . .
C28 C33 H31 109.5 . .
C28 C33 H32 109.5 . .
H31 C33 H32 109.5 . .
C28 C33 H33 109.5 . .
H31 C33 H33 109.5 . .
H32 C33 H33 109.5 . .
C29 C34 H34 109.5 . .
C29 C34 H35 109.5 . .
H34 C34 H35 109.5 . .
C29 C34 H36 109.5 . .
H34 C34 H36 109.5 . .
H35 C34 H36 109.5 . .
C30 C35 H37 109.5 . .
C30 C35 H38 109.5 . .
H37 C35 H38 109.5 . .
C30 C35 H39 109.5 . .
H37 C35 H39 109.5 . .
H38 C35 H39 109.5 . .
C37 C36 H40 109.5 . .
C37 C36 H41 109.5 . .
H40 C36 H41 109.5 . .
C37 C36 H42 109.5 . .
H40 C36 H42 109.5 . .
H41 C36 H42 109.5 . .
C38 C37 C36 113.70(19) . .
C38 C37 H43 108.8 . .
C36 C37 H43 108.8 . .
C38 C37 H44 108.8 . .
C36 C37 H44 108.8 . .
H43 C37 H44 107.7 . .
C37 C38 C38 113.8(2) . 3_665
C37 C38 H45 108.8 . .
C38 C38 H45 108.8 3_665 .
C37 C38 H46 108.8 . .
C38 C38 H46 108.8 3_665 .
H45 C38 H46 107.7 . .

loop_
_geom_bond_atom_site_label_1
_geom_bond_atom_site_label_2
_geom_bond_distance
_geom_bond_site_symmetry_2
Mo1 C1 1.9373(19) .
Mo1 C2 1.9660(19) .
Mo1 C3 2.0906(16) .
Mo1 N1 2.2242(13) .
Mo1 C26 2.2969(18) .
Mo1 C27 2.3046(17) .
Mo1 C30 2.3463(17) .
Mo1 C28 2.3749(17) .
Mo1 C29 2.4024(18) .
Si1 N1 1.7556(14) .
Si1 C5 1.8602(17) .
Si1 C12 1.8619(17) .
Si1 C19 1.8674(17) .
O1 C1 1.166(2) .
O2 C2 1.158(3) .
N1 C3 1.254(2) .
C3 C4 1.487(2) .
C4 H1 0.9800 .
C4 H2 0.9800 .
C4 H3 0.9800 .
C5 C10 1.399(2) .
C5 C6 1.402(2) .
C6 C7 1.391(2) .
C6 H4 0.9500 .
C7 C8 1.389(3) .
C7 H5 0.9500 .
C8 C9 1.389(3) .
C8 C11 1.507(3) .
C9 C10 1.391(3) .
C9 H6 0.9500 .
C10 H7 0.9500 .
C11 H8 0.9800 .
C11 H9 0.9800 .
C11 H10 0.9800 .
C12 C17 1.388(2) .
C12 C13 1.400(2) .
C13 C14 1.389(3) .
C13 H11 0.9500 .
C14 C15 1.384(3) .
C14 H12 0.9500 .
C15 C16 1.380(3) .
C15 C18 1.511(3) .
C16 C17 1.398(3) .
C16 H13 0.9500 .
C17 H14 0.9500 .
C18 H15 0.9800 .
C18 H16 0.9800 .
C18 H17 0.9800 .
C19 C20 1.401(2) .
C19 C24 1.403(2) .
C20 C21 1.388(2) .
C20 H18 0.9500 .
C21 C22 1.396(3) .
C21 H19 0.9500 .
C22 C23 1.390(3) .
C22 C25 1.508(3) .
C23 C24 1.390(3) .
C23 H20 0.9500 .
C24 H21 0.9500 .
C25 H22 0.9800 .
C25 H23 0.9800 .
C25 H24 0.9800 .
C26 C27 1.428(3) .
C26 C30 1.433(3) .
C26 C31 1.503(3) .
C27 C28 1.423(3) .
C27 C32 1.502(3) .
C28 C29 1.421(3) .
C28 C33 1.506(3) .
C29 C30 1.418(3) .
C29 C34 1.499(3) .
C30 C35 1.504(3) .
C31 H25 0.9800 .
C31 H26 0.9800 .
C31 H27 0.9800 .
C32 H28 0.9800 .
C32 H29 0.9800 .
C32 H30 0.9800 .
C33 H31 0.9800 .
C33 H32 0.9800 .
C33 H33 0.9800 .
C34 H34 0.9800 .
C34 H35 0.9800 .
C34 H36 0.9800 .
C35 H37 0.9800 .
C35 H38 0.9800 .
C35 H39 0.9800 .
C36 C37 1.517(3) .
C36 H40 0.9800 .
C36 H41 0.9800 .
C36 H42 0.9800 .
C37 C38 1.516(3) .
C37 H43 0.9900 .
C37 H44 0.9900 .
C38 C38 1.519(4) 3_665
C38 H45 0.9900 .
C38 H46 0.9900 .

loop_
_geom_torsion_atom_site_label_1
_geom_torsion_atom_site_label_2
_geom_torsion_atom_site_label_3
_geom_torsion_atom_site_label_4
_geom_torsion
_geom_torsion_site_symmetry_4
C5 Si1 N1 C3 -84.2(2) .
C12 Si1 N1 C3 160.2(2) .
C19 Si1 N1 C3 36.8(2) .
C5 Si1 N1 Mo1 81.73(17) .
C12 Si1 N1 Mo1 -33.87(19) .
C19 Si1 N1 Mo1 -157.33(16) .
C1 Mo1 N1 C3 52.25(12) .
C2 Mo1 N1 C3 130.08(12) .
C26 Mo1 N1 C3 -116.30(15) .
C27 Mo1 N1 C3 -61.00(13) .
C30 Mo1 N1 C3 -131.22(11) .
C28 Mo1 N1 C3 -71.57(11) .
C29 Mo1 N1 C3 -105.08(11) .
C1 Mo1 N1 Si1 -118.01(17) .
C2 Mo1 N1 Si1 -40.18(18) .
C3 Mo1 N1 Si1 -170.3(2) .
C26 Mo1 N1 Si1 73.4(2) .
C27 Mo1 N1 Si1 128.75(16) .
C30 Mo1 N1 Si1 58.53(18) .
C28 Mo1 N1 Si1 118.18(17) .
C29 Mo1 N1 Si1 84.67(17) .
Si1 N1 C3 C4 -5.7(4) .
Mo1 N1 C3 C4 -178.5(2) .
Si1 N1 C3 Mo1 172.88(17) .
C1 Mo1 C3 N1 -132.28(11) .
C2 Mo1 C3 N1 -56.76(13) .
C26 Mo1 C3 N1 121.41(14) .
C27 Mo1 C3 N1 137.11(10) .
C30 Mo1 C3 N1 68.50(13) .
C28 Mo1 C3 N1 110.83(11) .
C29 Mo1 C3 N1 77.74(11) .
C1 Mo1 C3 C4 45.5(3) .
C2 Mo1 C3 C4 121.0(3) .
N1 Mo1 C3 C4 177.8(4) .
C26 Mo1 C3 C4 -60.8(4) .
C27 Mo1 C3 C4 -45.1(3) .
C30 Mo1 C3 C4 -113.7(3) .
C28 Mo1 C3 C4 -71.4(3) .
C29 Mo1 C3 C4 -104.5(3) .
N1 Si1 C5 C10 -175.17(13) .
C12 Si1 C5 C10 -61.43(15) .
C19 Si1 C5 C10 67.16(15) .
N1 Si1 C5 C6 1.25(15) .
C12 Si1 C5 C6 114.99(14) .
C19 Si1 C5 C6 -116.42(14) .
C10 C5 C6 C7 0.1(2) .
Si1 C5 C6 C7 -176.44(13) .
C5 C6 C7 C8 -0.2(3) .
C6 C7 C8 C9 -0.1(3) .
C6 C7 C8 C11 -179.58(17) .
C7 C8 C9 C10 0.5(3) .
C11 C8 C9 C10 179.94(17) .
C8 C9 C10 C5 -0.6(3) .
C6 C5 C10 C9 0.3(2) .
Si1 C5 C10 C9 176.91(13) .
N1 Si1 C12 C17 -122.77(16) .
C5 Si1 C12 C17 122.42(16) .
C19 Si1 C12 C17 -4.52(19) .
N1 Si1 C12 C13 58.10(15) .
C5 Si1 C12 C13 -56.71(15) .
C19 Si1 C12 C13 176.35(13) .
C17 C12 C13 C14 0.2(3) .
Si1 C12 C13 C14 179.35(15) .
C12 C13 C14 C15 -1.0(3) .
C13 C14 C15 C16 1.6(3) .
C13 C14 C15 C18 -178.5(2) .
C14 C15 C16 C17 -1.2(3) .
C18 C15 C16 C17 178.8(2) .
C13 C12 C17 C16 0.2(3) .
Si1 C12 C17 C16 -178.95(16) .
C15 C16 C17 C12 0.4(3) .
N1 Si1 C19 C20 56.12(15) .
C5 Si1 C19 C20 173.82(13) .
C12 Si1 C19 C20 -61.24(16) .
N1 Si1 C19 C24 -116.66(14) .
C5 Si1 C19 C24 1.03(17) .
C12 Si1 C19 C24 125.98(14) .
C24 C19 C20 C21 0.6(3) .
Si1 C19 C20 C21 -172.50(14) .
C19 C20 C21 C22 -0.9(3) .
C20 C21 C22 C23 0.5(3) .
C20 C21 C22 C25 -179.80(18) .
C21 C22 C23 C24 0.2(3) .
C25 C22 C23 C24 -179.60(19) .
C22 C23 C24 C19 -0.4(3) .
C20 C19 C24 C23 0.0(3) .
Si1 C19 C24 C23 172.99(15) .
C1 Mo1 C26 C27 -78.08(13) .
C2 Mo1 C26 C27 -156.67(13) .
C3 Mo1 C26 C27 25.0(2) .
N1 Mo1 C26 C27 91.04(16) .
C30 Mo1 C26 C27 114.57(17) .
C28 Mo1 C26 C27 37.34(12) .
C29 Mo1 C26 C27 77.90(12) .
C1 Mo1 C26 C30 167.35(12) .
C2 Mo1 C26 C30 88.76(12) .
C3 Mo1 C26 C30 -89.55(17) .
N1 Mo1 C26 C30 -23.52(19) .
C27 Mo1 C26 C30 -114.57(17) .
C28 Mo1 C26 C30 -77.23(12) .
C29 Mo1 C26 C30 -36.67(10) .
C1 Mo1 C26 C31 44.1(2) .
C2 Mo1 C26 C31 -34.5(2) .
C3 Mo1 C26 C31 147.2(2) .
N1 Mo1 C26 C31 -146.79(19) .
C27 Mo1 C26 C31 122.2(3) .
C30 Mo1 C26 C31 -123.3(3) .
C28 Mo1 C26 C31 159.5(2) .
C29 Mo1 C26 C31 -159.9(2) .
C30 C26 C27 C28 -0.4(2) .
C31 C26 C27 C28 172.4(2) .
Mo1 C26 C27 C28 -66.57(12) .
C30 C26 C27 C32 -174.06(19) .
C31 C26 C27 C32 -1.3(3) .
Mo1 C26 C27 C32 119.8(2) .
C30 C26 C27 Mo1 66.17(12) .
C31 C26 C27 Mo1 -121.0(2) .
C1 Mo1 C27 C28 -138.91(11) .
C2 Mo1 C27 C28 147.04(12) .
C3 Mo1 C27 C28 -49.88(12) .
N1 Mo1 C27 C28 -18.20(14) .
C26 Mo1 C27 C28 115.69(16) .
C30 Mo1 C27 C28 77.33(12) .
C29 Mo1 C27 C28 36.55(10) .
C1 Mo1 C27 C26 105.40(13) .
C2 Mo1 C27 C26 31.35(16) .
C3 Mo1 C27 C26 -165.57(11) .
N1 Mo1 C27 C26 -133.89(11) .
C30 Mo1 C27 C26 -38.35(12) .
C28 Mo1 C27 C26 -115.69(16) .
C29 Mo1 C27 C26 -79.13(12) .
C1 Mo1 C27 C32 -15.6(2) .
C2 Mo1 C27 C32 -89.7(2) .
C3 Mo1 C27 C32 73.4(2) .
N1 Mo1 C27 C32 105.1(2) .
C26 Mo1 C27 C32 -121.0(3) .
C30 Mo1 C27 C32 -159.4(2) .
C28 Mo1 C27 C32 123.3(3) .
C29 Mo1 C27 C32 159.9(2) .
C26 C27 C28 C29 0.0(2) .
C32 C27 C28 C29 173.67(19) .
Mo1 C27 C28 C29 -64.34(12) .
C26 C27 C28 C33 -174.54(18) .
C32 C27 C28 C33 -0.9(3) .
Mo1 C27 C28 C33 121.12(18) .
C26 C27 C28 Mo1 64.35(13) .
C32 C27 C28 Mo1 -122.0(2) .
C1 Mo1 C28 C29 164.10(11) .
C2 Mo1 C28 C29 44.7(2) .
C3 Mo1 C28 C29 -108.17(11) .
N1 Mo1 C28 C29 -76.47(11) .
C26 Mo1 C28 C29 78.49(12) .
C27 Mo1 C28 C29 116.68(16) .
C30 Mo1 C28 C29 36.23(11) .
C1 Mo1 C28 C27 47.42(13) .
C2 Mo1 C28 C27 -72.0(2) .
C3 Mo1 C28 C27 135.15(11) .
N1 Mo1 C28 C27 166.85(11) .
C26 Mo1 C28 C27 -38.19(11) .
C30 Mo1 C28 C27 -80.45(12) .
C29 Mo1 C28 C27 -116.68(16) .
C1 Mo1 C28 C33 -73.3(2) .
C2 Mo1 C28 C33 167.3(2) .
C3 Mo1 C28 C33 14.4(2) .
N1 Mo1 C28 C33 46.1(2) .
C26 Mo1 C28 C33 -159.0(2) .
C27 Mo1 C28 C33 -120.8(2) .
C30 Mo1 C28 C33 158.8(2) .
C29 Mo1 C28 C33 122.6(2) .
C27 C28 C29 C30 0.39(19) .
C33 C28 C29 C30 174.99(18) .
Mo1 C28 C29 C30 -61.26(12) .
C27 C28 C29 C34 -176.54(16) .
C33 C28 C29 C34 -1.9(3) .
Mo1 C28 C29 C34 121.81(17) .
C27 C28 C29 Mo1 61.65(12) .
C33 C28 C29 Mo1 -123.75(19) .
C1 Mo1 C29 C30 89.48(16) .
C2 Mo1 C29 C30 -40.41(13) .
C3 Mo1 C29 C30 -168.02(10) .
N1 Mo1 C29 C30 -135.26(11) .
C26 Mo1 C29 C30 37.98(11) .
C27 Mo1 C29 C30 80.60(12) .
C28 Mo1 C29 C30 117.98(16) .
C1 Mo1 C29 C28 -28.50(19) .
C2 Mo1 C29 C28 -158.39(11) .
C3 Mo1 C29 C28 74.00(12) .
N1 Mo1 C29 C28 106.76(11) .
C26 Mo1 C29 C28 -80.00(12) .
C27 Mo1 C29 C28 -37.38(11) .
C30 Mo1 C29 C28 -117.98(16) .
C1 Mo1 C29 C34 -149.32(17) .
C2 Mo1 C29 C34 80.80(19) .
C3 Mo1 C29 C34 -46.81(18) .
N1 Mo1 C29 C34 -14.06(17) .
C26 Mo1 C29 C34 159.2(2) .
C27 Mo1 C29 C34 -158.2(2) .
C30 Mo1 C29 C34 121.2(2) .
C28 Mo1 C29 C34 -120.8(2) .
C28 C29 C30 C26 -0.63(19) .
C34 C29 C30 C26 176.25(17) .
Mo1 C29 C30 C26 -62.64(12) .
C28 C29 C30 C35 -173.56(17) .
C34 C29 C30 C35 3.3(3) .
Mo1 C29 C30 C35 124.44(18) .
C28 C29 C30 Mo1 62.01(12) .
C34 C29 C30 Mo1 -121.11(17) .
C27 C26 C30 C29 0.6(2) .
C31 C26 C30 C29 -172.2(2) .
Mo1 C26 C30 C29 65.67(12) .
C27 C26 C30 C35 173.50(18) .
C31 C26 C30 C35 0.7(3) .
Mo1 C26 C30 C35 -121.46(19) .
C27 C26 C30 Mo1 -65.04(13) .
C31 C26 C30 Mo1 122.2(2) .
C1 Mo1 C30 C29 -133.89(12) .
C2 Mo1 C30 C29 147.57(11) .
C3 Mo1 C30 C29 16.19(14) .
N1 Mo1 C30 C29 50.66(11) .
C26 Mo1 C30 C29 -116.23(16) .
C27 Mo1 C30 C29 -77.65(12) .
C28 Mo1 C30 C29 -36.09(10) .
C1 Mo1 C30 C26 -17.66(16) .
C2 Mo1 C30 C26 -96.20(12) .
C3 Mo1 C30 C26 132.42(12) .
N1 Mo1 C30 C26 166.89(11) .
C27 Mo1 C30 C26 38.58(12) .
C28 Mo1 C30 C26 80.14(12) .
C29 Mo1 C30 C26 116.23(16) .
C1 Mo1 C30 C35 103.0(2) .
C2 Mo1 C30 C35 24.5(2) .
C3 Mo1 C30 C35 -106.9(2) .
N1 Mo1 C30 C35 -72.4(2) .
C26 Mo1 C30 C35 120.7(3) .
C27 Mo1 C30 C35 159.3(2) .
C28 Mo1 C30 C35 -159.2(2) .
C29 Mo1 C30 C35 -123.1(2) .
C36 C37 C38 C38 -176.2(2) 3_665
